data_4349878
loop_
_publ_author_name
'Fan, Weidong'
'Liu, Xiuping'
'Wang, Xia'
'Li, Yue'
'Xing, Chengyong'
'Wang, Yutong'
'Guo, Wenyue'
'Zhang, Liangliang'
'Sun, Daofeng'

_publ_section_title
;
 A fluorine-functionalized microporous In-MOF with high physicochemical
 stability for light hydrocarbon storage and separation
;
_journal_issue 10
_journal_name_full 'Inorganic Chemistry Frontiers'
_journal_page_first 2445
_journal_paper_doi 10.1039/C8QI00652K
_journal_volume 5
_journal_year 2018
_chemical_formula_moiety 'C20.5 H11.83 F In1.5 O7.67'
_chemical_formula_sum 'C20.5 H11.83 F In1.5 O7.67'
_chemical_formula_weight 572.03
_space_group_crystal_system trigonal
_space_group_IT_number 167
_space_group_name_Hall '-R 3 2"c'
_space_group_name_H-M_alt 'R -3 c :H'
_atom_sites_solution_hydrogens mixed
_atom_sites_solution_primary iterative
_audit_creation_date 2018-04-17
_audit_creation_method
;
Olex2 1.2
(compiled 2017.03.28 svn.r3405 for OlexSys, GUI svn.r5337)
;
_audit_update_record
;
2018-04-17 deposited with the CCDC.
2018-08-14 downloaded from the CCDC.
;
_cell_angle_alpha 90
_cell_angle_beta 90
_cell_angle_gamma 120
_cell_formula_units_Z 36
_cell_length_a 27.3963(13)
_cell_length_b 27.3963(13)
_cell_length_c 75.861(3)
_cell_measurement_reflns_used 12474
_cell_measurement_temperature 150.01(10)
_cell_measurement_theta_max 70.4330
_cell_measurement_theta_min 4.3950
_cell_volume 49310(4)
_computing_cell_refinement 'CrysAlisPro 1.171.39.28e (Rigaku OD, 2015)'
_computing_data_collection 'CrysAlisPro 1.171.39.28e (Rigaku OD, 2015)'
_computing_data_reduction 'CrysAlisPro 1.171.39.28e (Rigaku OD, 2015)'
_computing_molecular_graphics 'Olex2 (Dolomanov et al., 2009)'
_computing_publication_material 'Olex2 (Dolomanov et al., 2009)'
_computing_structure_refinement 'ShelXL (Sheldrick, 2015)'
_computing_structure_solution
;
Superflip (Palatinus & Chapuis, 2007;Palatinus & van der Lee, 2008;
Palatinus et al., 2012)
;
_diffrn_ambient_environment N~2~
_diffrn_ambient_temperature 150.01(10)
_diffrn_detector 'CCD plate'
_diffrn_detector_area_resol_mean 16.0450
_diffrn_detector_type Eos
_diffrn_measured_fraction_theta_full 0.999
_diffrn_measured_fraction_theta_max 0.981
_diffrn_measurement_details
;
List of Runs (angles in degrees, time in seconds):

  # Type    Start    End  Width  t~exp~   \w     \q     \k     \f   Frames
#--------------------------------------------------------------------------
  1  \w    -32.00  70.00   0.75    9.23    --    0.00  77.00-150.00  136
  2  \w     22.00 124.00   0.75   36.94    --   54.00  77.00 -90.00  136
  3  \w     33.00 123.00   0.75   36.94    --   54.00  77.00 150.00  120
  4  \w    116.00 169.25   0.75   36.94    --  108.00  77.00  30.00   71
  5  \w    109.00 175.00   0.75   36.94    --  108.00  77.00 -90.00   88
  6  \w     77.00 171.50   0.75   36.94    --  108.00  77.00 150.00  126
  7  \w    113.00 177.50   0.75   36.94    --  108.00  77.00  60.00   86
  8  \w     81.00 108.00   0.75   36.94    --  108.00  77.00  30.00   36
;
_diffrn_measurement_device 'four-circle diffractometer'
_diffrn_measurement_device_type 'SuperNova, Dual, Cu at home/near, Eos'
_diffrn_measurement_method '\w scans'
_diffrn_orient_matrix_type 'CrysAlisPro convention (1999,Acta A55,543-557)'
_diffrn_orient_matrix_UB_11 -0.0603554000
_diffrn_orient_matrix_UB_12 -0.0155290000
_diffrn_orient_matrix_UB_13 0.0054767000
_diffrn_orient_matrix_UB_21 -0.0244253000
_diffrn_orient_matrix_UB_22 -0.0477635000
_diffrn_orient_matrix_UB_23 -0.0137316000
_diffrn_orient_matrix_UB_31 -0.0001907000
_diffrn_orient_matrix_UB_32 -0.0409454000
_diffrn_orient_matrix_UB_33 0.0139067000
_diffrn_radiation_monochromator mirror
_diffrn_radiation_probe x-ray
_diffrn_radiation_type CuK\a
_diffrn_radiation_wavelength 1.54184
_diffrn_reflns_av_R_equivalents 0.0469
_diffrn_reflns_av_unetI/netI 0.0358
_diffrn_reflns_Laue_measured_fraction_full 0.999
_diffrn_reflns_Laue_measured_fraction_max 0.981
_diffrn_reflns_limit_h_max 29
_diffrn_reflns_limit_h_min -32
_diffrn_reflns_limit_k_max 31
_diffrn_reflns_limit_k_min -32
_diffrn_reflns_limit_l_max 91
_diffrn_reflns_limit_l_min -87
_diffrn_reflns_number 37141
_diffrn_reflns_point_group_measured_fraction_full 0.999
_diffrn_reflns_point_group_measured_fraction_max 0.981
_diffrn_reflns_theta_full 67.684
_diffrn_reflns_theta_max 70.779
_diffrn_reflns_theta_min 3.670
_diffrn_source 'micro-focus sealed X-ray tube'
_diffrn_source_type 'SuperNova (Cu) X-ray Source'
_exptl_absorpt_coefficient_mu 5.270
_exptl_absorpt_correction_T_max 1.00000
_exptl_absorpt_correction_T_min 0.56306
_exptl_absorpt_correction_type multi-scan
_exptl_absorpt_process_details
;
CrysAlisPro 1.171.39.28e (Rigaku Oxford Diffraction, 2015)
Empirical absorption correction using spherical harmonics,
 implemented in SCALE3 ABSPACK scaling algorithm.
;
_exptl_crystal_colour 'clear light colourless'
_exptl_crystal_colour_lustre clear
_exptl_crystal_colour_modifier light
_exptl_crystal_colour_primary colourless
_exptl_crystal_density_diffrn 0.693
_exptl_crystal_description block
_exptl_crystal_F_000 10032
_exptl_crystal_size_max 0.2
_exptl_crystal_size_mid 0.1
_exptl_crystal_size_min 0.1
_platon_squeeze_details
;
;
_refine_diff_density_max 1.368
_refine_diff_density_min -1.161
_refine_diff_density_rms 0.193
_refine_ls_extinction_method none
_refine_ls_goodness_of_fit_ref 1.092
_refine_ls_hydrogen_treatment constr
_refine_ls_matrix_type full
_refine_ls_number_parameters 288
_refine_ls_number_reflns 10368
_refine_ls_number_restraints 0
_refine_ls_restrained_S_all 1.092
_refine_ls_R_factor_all 0.1080
_refine_ls_R_factor_gt 0.0843
_refine_ls_shift/su_max 0.002
_refine_ls_shift/su_mean 0.000
_refine_ls_structure_factor_coef Fsqd
_refine_ls_weighting_details 'w=1/[\s^2^(Fo^2^)+(0.1596P)^2^+689.9177P] where P=(Fo^2^+2Fc^2^)/3'
_refine_ls_weighting_scheme calc
_refine_ls_wR_factor_gt 0.2674
_refine_ls_wR_factor_ref 0.2989
_reflns_Friedel_coverage 0.000
_reflns_number_gt 7892
_reflns_number_total 10368
_reflns_threshold_expression 'I > 2\s(I)'
_cod_data_source_file c8qi00652k2.cif
_cod_data_source_block wx-304
_cod_original_cell_volume 49310(5)
_cod_original_sg_symbol_H-M 'R -3 c'
_cod_original_formula_sum 'C20.50 H11.83 F In1.50 O7.67'
_cod_database_code 4349878
_shelx_shelxl_version_number 2014/7
_chemical_oxdiff_formula ' C H O F In'
_shelx_space_group_comment
;
The symmetry employed for this shelxl refinement is uniquely defined
by the following loop, which should always be used as a source of
symmetry information in preference to the above space-group names.
They are only intended as comments.
;
_reflns_odcompleteness_completeness 99.82
_reflns_odcompleteness_iscentric 1
_reflns_odcompleteness_theta 66.97
_olex2_refinement_description
;
1. Fixed Uiso
 At 1.2 times of:
  All C(H) groups
 At 1.5 times of:
  All O(H,H) groups
2. Others
 Fixed Sof: C29(0.5) H29(0.5) O30(0.66667) H30A(0.66667) H30B(0.66667)
 H8A(0.5) H8B(0.5)
3.a Rotating group:
 O30(H30A,H30B), O8(H8A,H8B)
3.b Aromatic/amide H refined with riding coordinates:
 C2(H2), C9(H9), C11(H11), C12(H12), C13(H13), C19(H19), C20(H20), C25(H25),
 C29(H29), C10(H10)
;
_olex2_submission_special_instructions 'No special instructions were received'
_oxdiff_exptl_absorpt_empirical_details
;
Empirical correction (ABSPACK) includes:
- Absorption correction using spherical harmonics
- Frame scaling
;
_oxdiff_exptl_absorpt_empirical_full_max 1.757
_oxdiff_exptl_absorpt_empirical_full_min 0.713

loop_
_space_group_symop_operation_xyz
'x, y, z'
'-y, x-y, z'
'y, x, -z+1/2'
'-x+y, -x, z'
'x-y, -y, -z+1/2'
'-x, -x+y, -z+1/2'
'x+2/3, y+1/3, z+1/3'
'-y+2/3, x-y+1/3, z+1/3'
'y+2/3, x+1/3, -z+5/6'
'-x+y+2/3, -x+1/3, z+1/3'
'x-y+2/3, -y+1/3, -z+5/6'
'-x+2/3, -x+y+1/3, -z+5/6'
'x+1/3, y+2/3, z+2/3'
'-y+1/3, x-y+2/3, z+2/3'
'y+1/3, x+2/3, -z+7/6'
'-x+y+1/3, -x+2/3, z+2/3'
'x-y+1/3, -y+2/3, -z+7/6'
'-x+1/3, -x+y+2/3, -z+7/6'
'-x, -y, -z'
'y, -x+y, -z'
'-y, -x, z-1/2'
'x-y, x, -z'
'-x+y, y, z-1/2'
'x, x-y, z-1/2'
'-x+2/3, -y+1/3, -z+1/3'
'y+2/3, -x+y+1/3, -z+1/3'
'-y+2/3, -x+1/3, z-1/6'
'x-y+2/3, x+1/3, -z+1/3'
'-x+y+2/3, y+1/3, z-1/6'
'x+2/3, x-y+1/3, z-1/6'
'-x+1/3, -y+2/3, -z+2/3'
'y+1/3, -x+y+2/3, -z+2/3'
'-y+1/3, -x+2/3, z+1/6'
'x-y+1/3, x+2/3, -z+2/3'
'-x+y+1/3, y+2/3, z+1/6'
'x+1/3, x-y+2/3, z+1/6'

loop_
_atom_site_label
_atom_site_type_symbol
_atom_site_fract_x
_atom_site_fract_y
_atom_site_fract_z
_atom_site_U_iso_or_equiv
_atom_site_adp_type
_atom_site_occupancy
_atom_site_site_symmetry_order
_atom_site_calc_flag
_atom_site_refinement_flags_posn
_atom_site_refinement_flags_adp
_atom_site_refinement_flags_occupancy
In1 In 0.20460(2) 0.26862(2) 0.57201(2) 0.0504(2) Uani 1 1 d . . .
In2 In 0.34855(3) 0.3333 0.5833 0.0579(3) Uani 1 2 d S T P
O4 O 0.2463(3) 0.2606(3) 0.54869(8) 0.0703(17) Uani 1 1 d . . .
O6 O 0.3333(4) 0.2910(4) 0.55876(10) 0.101(3) Uani 1 1 d . . .
F7 F 0.4439(5) 0.3686(3) 0.48188(12) 0.162(5) Uani 1 1 d . . .
C2 C 0.3618(5) 0.2250(5) 0.46686(14) 0.088(4) Uani 1 1 d . . .
H2 H 0.3312 0.1907 0.4703 0.105 Uiso 1 1 calc R . .
C3 C 0.3811(6) 0.2717(5) 0.47792(15) 0.095(4) Uani 1 1 d . . .
C6 C 0.2967(6) 0.2735(5) 0.54696(12) 0.077(3) Uani 1 1 d . . .
C7 C 0.4498(7) 0.3269(5) 0.45522(18) 0.121(6) Uani 1 1 d . . .
C8 C 0.3582(6) 0.2686(5) 0.49567(15) 0.096(4) Uani 1 1 d . . .
C9 C 0.3948(6) 0.2865(7) 0.51005(18) 0.120(6) Uani 1 1 d . . .
H9 H 0.4326 0.2975 0.5087 0.144 Uiso 1 1 calc R . .
C11 C 0.2804(5) 0.2480(6) 0.51494(14) 0.094(4) Uani 1 1 d . . .
H11 H 0.2421 0.2343 0.5166 0.113 Uiso 1 1 calc R . .
C12 C 0.4319(6) 0.2802(4) 0.44503(16) 0.101(4) Uani 1 1 d . . .
H12 H 0.4493 0.2827 0.4343 0.121 Uiso 1 1 calc R . .
C13 C 0.3009(6) 0.2468(6) 0.49831(15) 0.100(4) Uani 1 1 d . . .
H13 H 0.2760 0.2312 0.4889 0.120 Uiso 1 1 calc R . .
C14 C 0.4254(6) 0.3210(5) 0.47172(18) 0.116(5) Uani 1 1 d . . .
C16 C 0.3170(5) 0.2697(5) 0.52908(13) 0.078(3) Uani 1 1 d . . .
C19 C 0.5379(6) 0.3894(5) 0.4396(2) 0.122(6) Uani 1 1 d . . .
H19 H 0.5409 0.3572 0.4383 0.146 Uiso 1 1 calc R . .
C20 C 0.3727(6) 0.2874(7) 0.52682(17) 0.119(6) Uani 1 1 d . . .
H20 H 0.3968 0.3003 0.5365 0.143 Uiso 1 1 calc R . .
C22 C 0.4915(8) 0.3864(7) 0.4481(2) 0.158(9) Uani 1 1 d . . .
C25 C 0.5796(6) 0.4405(5) 0.43291(18) 0.108(5) Uani 1 1 d . . .
H25 H 0.6114 0.4434 0.4275 0.129 Uiso 1 1 calc R . .
C29 C 0.4840(8) 0.4325(6) 0.4490(3) 0.071(6) Uani 0.5 1 d . . .
H29 H 0.4522 0.4288 0.4547 0.085 Uiso 0.5 1 calc R . .
O30 O 0.1306(4) 0.1990(4) 0.56112(12) 0.066(2) Uani 0.6667 1 d . . .
H30A H 0.1057 0.1676 0.5670 0.100 Uiso 0.6667 1 d GR . .
H30B H 0.1188 0.1954 0.5497 0.100 Uiso 0.6667 1 d GR . .
C1 C 0.3679(5) 0.1791(4) 0.43909(11) 0.079(3) Uani 1 1 d . . .
C4 C 0.3877(5) 0.2289(4) 0.45064(13) 0.085(3) Uani 1 1 d . . .
C5 C 0.5728(6) 0.4875(5) 0.43441(19) 0.100(4) Uani 1 1 d . . .
C10 C 0.5209(7) 0.4825(7) 0.4421(2) 0.134(6) Uani 1 1 d . . .
H10 H 0.5142 0.5126 0.4420 0.160 Uiso 1 1 calc R . .
O1 O 0.2746(3) 0.3333 0.5833 0.0583(19) Uani 1 2 d S T P
O2 O 0.3216(3) 0.1354(3) 0.44383(7) 0.080(2) Uani 1 1 d . . .
O5 O 0.3972(4) 0.1849(3) 0.42580(9) 0.092(3) Uani 1 1 d . . .
O8 O 0.4288(4) 0.3333 0.5833 0.117(5) Uani 1 2 d S T P
H8A H 0.4350 0.2977 0.5825 0.176 Uiso 0.5 1 d GR . .
H8B H 0.4707 0.3690 0.5841 0.176 Uiso 0.5 1 d GR . .
C15 C 0.6143(6) 0.5413(4) 0.42688(17) 0.086(3) Uani 1 1 d . . .
O3 O 0.6560(3) 0.5394(3) 0.41866(10) 0.089(2) Uani 1 1 d . . .
O7 O 0.6073(4) 0.5839(4) 0.42913(14) 0.116(3) Uani 1 1 d . . .

loop_
_atom_site_aniso_label
_atom_site_aniso_U_11
_atom_site_aniso_U_22
_atom_site_aniso_U_33
_atom_site_aniso_U_23
_atom_site_aniso_U_13
_atom_site_aniso_U_12
In1 0.0671(4) 0.0512(3) 0.0295(3) -0.00689(19) -0.0065(2) 0.0270(3)
In2 0.0669(4) 0.0687(5) 0.0387(4) -0.0085(3) -0.00427(17) 0.0343(3)
O4 0.090(5) 0.085(4) 0.039(3) -0.011(3) 0.004(3) 0.046(4)
O6 0.108(6) 0.159(8) 0.063(4) -0.054(5) -0.019(4) 0.088(6)
F7 0.192(9) 0.078(5) 0.123(6) -0.044(4) 0.073(6) -0.003(5)
C2 0.089(7) 0.070(6) 0.060(6) -0.014(5) 0.026(5) 0.006(5)
C3 0.110(9) 0.071(6) 0.068(7) -0.016(5) 0.034(6) 0.018(6)
C6 0.115(9) 0.088(7) 0.045(5) -0.020(5) -0.002(5) 0.064(7)
C7 0.131(11) 0.063(6) 0.104(9) -0.012(6) 0.061(9) -0.001(7)
C8 0.106(9) 0.077(7) 0.066(6) -0.023(5) 0.027(6) 0.018(6)
C9 0.097(9) 0.149(13) 0.088(9) -0.053(9) 0.012(7) 0.041(9)
C11 0.087(7) 0.111(9) 0.059(6) -0.019(6) 0.011(5) 0.032(7)
C12 0.119(10) 0.060(6) 0.077(7) -0.002(5) 0.045(7) 0.010(6)
C13 0.096(8) 0.102(9) 0.064(6) -0.031(6) 0.012(6) 0.020(7)
C14 0.132(11) 0.069(7) 0.097(9) -0.017(6) 0.048(8) 0.013(7)
C16 0.088(7) 0.079(6) 0.059(6) -0.025(5) 0.004(5) 0.035(6)
C19 0.111(10) 0.062(7) 0.148(13) -0.016(7) 0.059(9) 0.011(7)
C20 0.100(10) 0.157(14) 0.068(7) -0.048(8) -0.003(7) 0.039(9)
C22 0.160(15) 0.095(10) 0.111(11) -0.022(9) 0.070(11) -0.017(10)
C25 0.106(9) 0.071(7) 0.120(10) 0.004(7) 0.056(8) 0.025(7)
C29 0.066(10) 0.032(7) 0.098(14) -0.011(8) 0.049(10) 0.011(7)
O30 0.061(5) 0.065(5) 0.051(5) -0.035(4) -0.020(4) 0.015(4)
C1 0.108(8) 0.065(6) 0.039(4) 0.002(4) 0.021(5) 0.025(6)
C4 0.107(8) 0.058(5) 0.051(5) -0.005(4) 0.025(5) 0.012(5)
C5 0.106(9) 0.069(7) 0.107(10) 0.006(6) 0.028(8) 0.030(7)
C10 0.127(12) 0.105(11) 0.148(14) -0.014(10) 0.055(11) 0.042(9)
O1 0.060(3) 0.051(4) 0.061(5) -0.011(4) -0.0057(18) 0.025(2)
O2 0.096(5) 0.068(4) 0.033(3) -0.004(3) 0.022(3) 0.009(4)
O5 0.114(6) 0.070(4) 0.060(4) 0.001(3) 0.040(4) 0.023(4)
O8 0.104(6) 0.171(14) 0.099(9) -0.050(10) -0.025(5) 0.085(7)
C15 0.103(8) 0.047(5) 0.090(8) -0.007(5) 0.013(7) 0.024(5)
O3 0.091(5) 0.061(4) 0.079(5) -0.001(3) 0.013(4) 0.011(4)
O7 0.107(7) 0.087(6) 0.128(8) 0.026(5) 0.018(6) 0.028(5)

loop_
_atom_type_symbol
_atom_type_description
_atom_type_scat_dispersion_real
_atom_type_scat_dispersion_imag
_atom_type_scat_source
C C 0.0181 0.0091 'International Tables Vol C Tables 4.2.6.8 and 6.1.1.4'
H H 0.0000 0.0000 'International Tables Vol C Tables 4.2.6.8 and 6.1.1.4'
F F 0.0727 0.0534 'International Tables Vol C Tables 4.2.6.8 and 6.1.1.4'
In In 0.0822 5.0449 'International Tables Vol C Tables 4.2.6.8 and 6.1.1.4'
O O 0.0492 0.0322 'International Tables Vol C Tables 4.2.6.8 and 6.1.1.4'

loop_
_geom_angle_atom_site_label_1
_geom_angle_atom_site_label_2
_geom_angle_atom_site_label_3
_geom_angle
_geom_angle_site_symmetry_1
_geom_angle_site_symmetry_3
O4 In1 O5 169.3(3) . 33
O30 In1 O4 84.7(3) . .
O30 In1 O5 85.7(3) . 33
O30 In1 O3 85.8(4) . 35_545
O1 In1 O4 96.7(2) . .
O1 In1 O30 177.7(3) . .
O1 In1 O2 94.9(2) . 22_556
O1 In1 O5 93.0(2) . 33
O1 In1 O3 92.4(3) . 35_545
O2 In1 O4 85.7(3) 22_556 .
O2 In1 O30 87.0(4) 22_556 .
O2 In1 O5 89.2(3) 22_556 33
O2 In1 O3 172.0(3) 22_556 35_545
O3 In1 O4 90.2(3) 35_545 .
O3 In1 O5 93.7(3) 35_545 33
O6 In2 O6 171.2(4) . 17
O6 In2 O8 85.6(2) 17 .
O6 In2 O8 85.6(2) . .
O6 In2 O7 92.5(4) . 19_666
O6 In2 O7 87.2(4) 17 19_666
O6 In2 O7 92.5(4) 17 35_545
O6 In2 O7 87.2(4) . 35_545
O1 In2 O6 94.4(2) . .
O1 In2 O6 94.4(2) . 17
O1 In2 O8 180.0 . .
O1 In2 O7 92.0(3) . 19_666
O1 In2 O7 92.0(3) . 35_545
O7 In2 O8 88.0(3) 35_545 .
O7 In2 O8 88.0(3) 19_666 .
O7 In2 O7 176.0(6) 19_666 35_545
C6 O4 In1 128.2(6) . .
C6 O6 In2 137.7(7) . .
C3 C2 C4 120.9(10) . .
C2 C3 C8 122.9(10) . .
C14 C3 C2 116.2(10) . .
C14 C3 C8 120.9(10) . .
O4 C6 C16 118.4(10) . .
O6 C6 O4 126.6(9) . .
O6 C6 C16 115.0(11) . .
C12 C7 C14 118.4(10) . .
C12 C7 C22 121.6(11) . .
C14 C7 C22 119.7(11) . .
C9 C8 C3 119.0(12) . .
C13 C8 C3 121.0(12) . .
C13 C8 C9 119.9(11) . .
C8 C9 C20 118.1(13) . .
C16 C11 C13 120.0(12) . .
C7 C12 C4 120.1(10) . .
C11 C13 C8 120.3(12) . .
F7 C14 C7 117.8(11) . .
C3 C14 F7 117.9(10) . .
C3 C14 C7 124.2(11) . .
C11 C16 C6 121.3(11) . .
C20 C16 C6 118.8(10) . .
C20 C16 C11 119.9(10) . .
C25 C19 C22 119.7(14) . .
C16 C20 C9 121.3(13) . .
C19 C22 C7 113.3(17) . .
C29 C22 C7 125.4(16) . .
C29 C22 C19 121.3(13) . .
C19 C25 C5 118.7(12) . .
C10 C29 C22 122.3(15) . .
O2 C1 C4 115.5(8) . .
O5 C1 C4 116.4(9) . .
O5 C1 O2 128.1(9) . .
C2 C4 C1 120.8(9) . .
C12 C4 C2 120.1(9) . .
C12 C4 C1 119.1(9) . .
C25 C5 C10 120.8(12) . .
C25 C5 C15 120.5(12) . .
C15 C5 C10 118.4(13) . .
C29 C10 C5 116.8(16) . .
In1 O1 In1 119.2(4) 17 .
In2 O1 In1 120.4(2) . .
In2 O1 In1 120.4(2) . 17
C1 O2 In1 126.8(5) . 20_556
C1 O5 In1 135.5(7) . 27
O3 C15 C5 113.4(10) . .
O7 C15 C5 118.2(12) . .
O7 C15 O3 128.5(11) . .
C15 O3 In1 133.2(7) . 29
C15 O7 In2 129.0(9) . 19_666

loop_
_geom_bond_atom_site_label_1
_geom_bond_atom_site_label_2
_geom_bond_distance
_geom_bond_site_symmetry_2
In1 O4 2.176(6) .
In1 O30 2.136(8) .
In1 O1 2.040(4) .
In1 O2 2.130(6) 22_556
In1 O5 2.194(7) 33
In1 O3 2.153(7) 35_545
In2 O6 2.124(6) .
In2 O6 2.124(6) 17
In2 O1 2.025(8) .
In2 O8 2.199(12) .
In2 O7 2.182(9) 35_545
In2 O7 2.182(9) 19_666
O4 C6 1.249(13) .
O6 C6 1.247(13) .
F7 C14 1.375(13) .
C2 C3 1.394(14) .
C2 C4 1.398(13) .
C3 C8 1.470(14) .
C3 C14 1.370(16) .
C6 C16 1.490(13) .
C7 C12 1.359(16) .
C7 C14 1.390(16) .
C7 C22 1.546(18) .
C8 C9 1.394(19) .
C8 C13 1.389(18) .
C9 C20 1.414(17) .
C11 C13 1.388(15) .
C11 C16 1.384(15) .
C12 C4 1.385(14) .
C16 C20 1.361(17) .
C19 C22 1.39(2) .
C19 C25 1.386(16) .
C22 C29 1.38(3) .
C25 C5 1.395(18) .
C29 C10 1.34(2) .
C1 C4 1.478(13) .
C1 O2 1.285(12) .
C1 O5 1.249(11) .
C5 C10 1.48(2) .
C5 C15 1.455(16) .
O1 In1 2.039(4) 17
O2 In1 2.130(6) 20_556
O5 In1 2.194(7) 27
C15 O3 1.325(15) .
C15 O7 1.284(14) .
O3 In1 2.153(7) 29
O7 In2 2.182(9) 19_666

loop_
_platon_squeeze_void_nr
_platon_squeeze_void_average_x
_platon_squeeze_void_average_y
_platon_squeeze_void_average_z
_platon_squeeze_void_volume
_platon_squeeze_void_count_electrons
_platon_squeeze_void_content
1 -0.010 -0.017 -0.001 35034 7338 ' '
